data_2102354
loop_
_publ_author_name
'Marsh, Richard E.'

_publ_section_title
;
 Space group <i>Cc</i>: an update
;
_journal_issue 2
_journal_name_full 'Acta Crystallographica Section B'
_journal_page_first 252
_journal_page_last 253
_journal_paper_doi 10.1107/S0108768104003878
_journal_volume 60
_journal_year 2004
_chemical_formula_moiety 'C38 H52 N2 P4 Si2 Sn'
_chemical_formula_sum 'C38 H52 N2 P4 Si2 Sn'
_space_group_crystal_system monoclinic
_space_group_IT_number 15
_space_group_name_Hall '-C 2yc'
_space_group_name_H-M_alt 'C 1 2/c 1'
_audit_creation_method CRYM
_cell_angle_alpha 90
_cell_angle_beta 96.58
_cell_angle_gamma 90
_cell_formula_units_Z 4
_cell_length_a 19.6050
_cell_length_b 11.8400
_cell_length_c 18.6110
_cell_volume 4291.588
_cod_data_source_file bk0142.cif
_cod_data_source_block HUJCAQ
_cod_depositor_comments
;
 Updating space group information and adding the symmetry operation list.

 Antanas Vaitkus,
 2018-06-14

 Adding the _cell_formula_units_Z data item.

 Antanas Vaitkus,
 2017-08-05

  Added moiety chemical formula from Marsh (2004) paper.
  The summary chemical formula is calculated from moiety formula using
  AdHocParser
  (svn://www.crystallography.net/cod-tools/trunk/Formulae/AdHocParser.yp,
  revision 1441.)

  Andrius Merkys
  2013-11-11
;
_cod_original_sg_symbol_H-M C2/c
_cod_database_code 2102354

loop_
_space_group_symop_id
_space_group_symop_operation_xyz
1 x,y,z
2 -x,y,-z+1/2
3 -x,-y,-z
4 x,-y,z+1/2
5 x+1/2,y+1/2,z
6 -x+1/2,y+1/2,-z+1/2
7 -x+1/2,-y+1/2,-z
8 x+1/2,-y+1/2,z+1/2

loop_
_atom_site_label
_atom_site_type_symbol
_atom_site_fract_x
_atom_site_fract_y
_atom_site_fract_z
Sn Sn 0.00000 0.55503 0.25000
P1 P -0.12810 0.39050 0.31695
P2 P -0.06650 0.40350 0.16920
Si1 Si -0.11975 0.62670 0.37310
N1 N -0.10220 0.51735 0.31965
C1 C -0.12185 0.75830 0.32030
H1 H -0.15925 0.75550 0.28235
H2 H -0.07945 0.76665 0.29970
H3 H -0.12790 0.82140 0.35135
C2 C -0.05200 0.64210 0.44925
H4 H -0.05055 0.57565 0.47870
H5 H -0.06155 0.70670 0.47765
H6 H -0.00855 0.65200 0.43105
C3 C -0.20145 0.61620 0.41360
H7 H -0.23910 0.61230 0.37590
H8 H -0.20670 0.68145 0.44315
H9 H -0.20095 0.54940 0.44290
C4 C -0.09900 0.30955 0.39655
H10 H -0.11325 0.34605 0.43840
H11 H -0.04980 0.30440 0.40150
H12 H -0.11840 0.23510 0.39215
C5 C -0.22070 0.37655 0.30825
H13 H -0.24025 0.41365 0.26485
H14 H -0.23805 0.41050 0.34930
H15 H -0.23280 0.29800 0.30590
C6 C -0.10045 0.31900 0.23860
C7 C -0.10460 0.20520 0.23775
H16 H -0.11895 0.17505 0.27960
C8 C -0.09120 0.12000 0.18435
C9 C -0.08660 0.13910 0.11115
H17 H -0.09205 0.21080 0.09355
C10 C -0.07445 0.05415 0.06385
H18 H -0.07065 0.07050 0.01750
C11 C -0.06760 -0.05400 0.08735
H19 H -0.05400 -0.11000 0.05800
C12 C -0.07395 -0.07555 0.15695
H20 H -0.06930 -0.13850 0.17100
C13 C -0.08560 0.01015 0.20470
H21 H -0.08965 -0.00885 0.25235
C14 C -0.14330 0.48130 0.13345
C15 C -0.20635 0.43000 0.12065
H22 H -0.21095 0.35595 0.13580
C16 C -0.26305 0.48450 0.08610
H23 H -0.30500 0.44650 0.07705
C17 C -0.25820 0.59550 0.06450
H24 H -0.29750 0.63450 0.04200
C18 C -0.19700 0.64850 0.07635
H25 H -0.19250 0.72300 0.06100
C19 C -0.14020 0.59225 0.11080
H26 H -0.09870 0.63060 0.11885
